data_4032316
loop_
_publ_author_name
'Lvov, Andrey G.'
'Kavun, Alexey M.'
'Kachala, Vadim V.'
'Nelyubina, Yulia V.'
'Metelitsa, Anatoly V.'
'Shirinian, Valerii Z.'

_publ_section_title
;
 Structural and Spectral Properties of Photochromic Diarylethenes: Size
 Effect of the Ethene Bridge.
;
_journal_issue 3
_journal_name_full 'The Journal of organic chemistry'
_journal_page_first 1477
_journal_page_last 1486
_journal_paper_doi 10.1021/acs.joc.6b02665
_journal_volume 82
_journal_year 2017
_chemical_formula_moiety 'C29 H30 N2 S'
_chemical_formula_sum 'C29 H30 N2 S'
_chemical_formula_weight 438.61
_space_group_crystal_system triclinic
_space_group_IT_number 2
_space_group_name_Hall '-P 1'
_space_group_name_H-M_alt 'P -1'
_symmetry_space_group_name_Hall '-P 1'
_symmetry_space_group_name_H-M 'P -1'
_atom_sites_solution_hydrogens geom
_audit_creation_method SHELXL-2014/6
_cell_angle_alpha 81.424(4)
_cell_angle_beta 76.719(4)
_cell_angle_gamma 69.087(4)
_cell_formula_units_Z 2
_cell_length_a 8.6695(16)
_cell_length_b 10.986(2)
_cell_length_c 13.159(3)
_cell_measurement_reflns_used 2668
_cell_measurement_temperature 120(2)
_cell_measurement_theta_max 30
_cell_measurement_theta_min 3
_cell_volume 1136.3(4)
_computing_cell_refinement 'APEX2 (Bruker, 2005)'
_computing_data_collection 'APEX2 (Bruker, 2005)'
_computing_data_reduction 'APEX2 (Bruker, 2005)'
_computing_molecular_graphics 'SHELXL-2014/6 (Sheldrick, 2014)'
_computing_publication_material 'SHELXL-2014/6 (Sheldrick, 2014)'
_computing_structure_refinement 'SHELXL-2014/6 (Sheldrick, 2014)'
_computing_structure_solution 'SHELXL-2014/6 (Sheldrick, 2014)'
_diffrn_ambient_temperature 120(2)
_diffrn_measured_fraction_theta_full 0.991
_diffrn_measured_fraction_theta_max 0.934
_diffrn_measurement_device_type 'Bruker SMART APEX2 CCD area detector'
_diffrn_measurement_method 'phi and omega scans'
_diffrn_radiation_type MoK\a
_diffrn_radiation_wavelength 0.71073
_diffrn_reflns_av_R_equivalents 0.0373
_diffrn_reflns_av_unetI/netI 0.0463
_diffrn_reflns_Laue_measured_fraction_full 0.991
_diffrn_reflns_Laue_measured_fraction_max 0.934
_diffrn_reflns_limit_h_max 11
_diffrn_reflns_limit_h_min -11
_diffrn_reflns_limit_k_max 14
_diffrn_reflns_limit_k_min -14
_diffrn_reflns_limit_l_max 17
_diffrn_reflns_limit_l_min -17
_diffrn_reflns_number 16588
_diffrn_reflns_point_group_measured_fraction_full 0.991
_diffrn_reflns_point_group_measured_fraction_max 0.934
_diffrn_reflns_theta_full 25.242
_diffrn_reflns_theta_max 28.999
_diffrn_reflns_theta_min 1.990
_exptl_absorpt_coefficient_mu 0.163
_exptl_absorpt_correction_T_max 0.7461
_exptl_absorpt_correction_T_min 0.6635
_exptl_absorpt_correction_type multi-scan
_exptl_absorpt_process_details 'APEX2 (Bruker, 2005)'
_exptl_crystal_colour colorless
_exptl_crystal_density_diffrn 1.282
_exptl_crystal_description plate
_exptl_crystal_F_000 468
_exptl_crystal_size_max 0.250
_exptl_crystal_size_mid 0.050
_exptl_crystal_size_min 0.010
_refine_diff_density_max 0.609
_refine_diff_density_min -0.355
_refine_diff_density_rms 0.064
_refine_ls_extinction_method none
_refine_ls_goodness_of_fit_ref 1.074
_refine_ls_hydrogen_treatment constr
_refine_ls_matrix_type full
_refine_ls_number_parameters 300
_refine_ls_number_reflns 5637
_refine_ls_number_restraints 0
_refine_ls_restrained_S_all 1.074
_refine_ls_R_factor_all 0.0757
_refine_ls_R_factor_gt 0.0597
_refine_ls_shift/su_max 0.000
_refine_ls_shift/su_mean 0.000
_refine_ls_structure_factor_coef Fsqd
_refine_ls_weighting_details 'w=1/[\s^2^(Fo^2^)+(0.0521P)^2^+1.1734P] where P=(Fo^2^+2Fc^2^)/3'
_refine_ls_weighting_scheme calc
_refine_ls_wR_factor_gt 0.1360
_refine_ls_wR_factor_ref 0.1433
_reflns_Friedel_coverage 0.000
_reflns_number_gt 4507
_reflns_number_total 5637
_reflns_threshold_expression 'I > 2\s(I)'
_cod_data_source_file jo6b02665_si_002.cif
_cod_data_source_block EK45
_cod_database_code 4032316
_shelx_space_group_comment
;
The symmetry employed for this shelxl refinement is uniquely defined
by the following loop, which should always be used as a source of
symmetry information in preference to the above space-group names.
They are only intended as comments.
;
_shelx_estimated_absorpt_t_min 0.960
_shelx_estimated_absorpt_t_max 0.998
_shelxl_version_number 2014/6

loop_
_space_group_symop_operation_xyz
'x, y, z'
'-x, -y, -z'

loop_
_atom_site_label
_atom_site_type_symbol
_atom_site_fract_x
_atom_site_fract_y
_atom_site_fract_z
_atom_site_U_iso_or_equiv
_atom_site_adp_type
_atom_site_occupancy
_atom_site_site_symmetry_order
_atom_site_calc_flag
_atom_site_refinement_flags_posn
_atom_site_refinement_flags_adp
_atom_site_refinement_flags_occupancy
_atom_site_disorder_assembly
_atom_site_disorder_group
S1 S -0.21053(6) 0.53217(5) 0.30898(4) 0.02241(14) Uani 1 1 d . . . . .
N1 N 0.2631(2) 0.16386(16) 0.46965(12) 0.0174(3) Uani 1 1 d . . . . .
C1 C 0.2162(2) 0.3048(2) 0.14081(15) 0.0191(4) Uani 1 1 d . . . . .
N2 N 0.4546(2) 0.21860(16) 0.34812(12) 0.0171(3) Uani 1 1 d . . . . .
C2 C 0.3462(2) 0.2341(2) 0.18739(15) 0.0180(4) Uani 1 1 d . . . . .
C3 C 0.5236(2) 0.1797(2) 0.12541(15) 0.0212(4) Uani 1 1 d . . . . .
H3A H 0.5519 0.0849 0.1204 0.025 Uiso 0.797(4) 1 calc R U P A 1
H3B H 0.6035 0.1912 0.1630 0.025 Uiso 0.797(4) 1 calc R U P A 1
H3C H 0.5776 0.0907 0.1560 0.025 Uiso 0.203(4) 1 calc R U P A 2
H3D H 0.5884 0.2347 0.1335 0.025 Uiso 0.203(4) 1 calc R U P A 2
C4 C 0.5440(3) 0.2475(3) 0.01416(18) 0.0186(6) Uani 0.797(4) 1 d . . P A 1
H4A H 0.5246 0.3418 0.0201 0.022 Uiso 0.797(4) 1 calc R U P A 1
C5 C 0.4064(3) 0.2389(3) -0.0357(2) 0.0209(6) Uani 0.797(4) 1 d . . P A 1
H5A H 0.4217 0.2729 -0.1100 0.025 Uiso 0.797(4) 1 calc R U P A 1
H5B H 0.4137 0.1465 -0.0332 0.025 Uiso 0.797(4) 1 calc R U P A 1
C4' C 0.5354(12) 0.1727(11) 0.0058(7) 0.0186(6) Uani 0.203(4) 1 d . . P A 2
H4'A H 0.5190 0.0933 -0.0120 0.022 Uiso 0.203(4) 1 calc R U P A 2
C5' C 0.4132(14) 0.3011(14) -0.0303(8) 0.0209(6) Uani 0.203(4) 1 d . . P A 2
H5'A H 0.4442 0.3742 -0.0155 0.025 Uiso 0.203(4) 1 calc R U P A 2
H5'B H 0.4223 0.3042 -0.1070 0.025 Uiso 0.203(4) 1 calc R U P A 2
C6 C 0.2351(3) 0.3183(2) 0.02280(15) 0.0247(5) Uani 1 1 d . . . . .
H6A H 0.2133 0.4116 -0.0014 0.030 Uiso 0.797(4) 1 calc R U P A 1
H6B H 0.1482 0.2914 0.0042 0.030 Uiso 0.797(4) 1 calc R U P A 1
H6C H 0.1991 0.2520 0.0007 0.030 Uiso 0.203(4) 1 calc R U P A 2
H6D H 0.1611 0.4057 0.0009 0.030 Uiso 0.203(4) 1 calc R U P A 2
C7 C 0.0451(2) 0.3781(2) 0.19584(15) 0.0190(4) Uani 1 1 d . . . . .
C8 C 0.0048(2) 0.4622(2) 0.27214(16) 0.0204(4) Uani 1 1 d . . . . .
C9 C -0.2499(3) 0.4510(2) 0.22117(16) 0.0213(4) Uani 1 1 d . . . . .
C10 C -0.1035(3) 0.3747(2) 0.16713(16) 0.0210(4) Uani 1 1 d . . . . .
H10A H -0.0990 0.3227 0.1142 0.025 Uiso 1 1 calc R U . . .
C11 C 0.1164(3) 0.5005(2) 0.32247(18) 0.0265(5) Uani 1 1 d . . . . .
H11A H 0.2253 0.4877 0.2751 0.040 Uiso 1 1 calc R U . . .
H11B H 0.1333 0.4462 0.3879 0.040 Uiso 1 1 calc R U . . .
H11C H 0.0641 0.5926 0.3376 0.040 Uiso 1 1 calc R U . . .
C12 C -0.4255(3) 0.4681(2) 0.21235(19) 0.0274(5) Uani 1 1 d . . . . .
H12A H -0.4269 0.4537 0.1409 0.041 Uiso 1 1 calc R U . . .
H12B H -0.4992 0.5569 0.2286 0.041 Uiso 1 1 calc R U . . .
H12C H -0.4655 0.4048 0.2618 0.041 Uiso 1 1 calc R U . . .
C13 C 0.3336(2) 0.20783(19) 0.30134(15) 0.0169(4) Uani 1 1 d . . . . .
C14 C 0.4089(2) 0.19217(19) 0.44911(15) 0.0170(4) Uani 1 1 d . . . . .
C15 C 0.2148(2) 0.17211(19) 0.37552(15) 0.0174(4) Uani 1 1 d . . . . .
C16 C 0.1698(3) 0.1322(2) 0.57091(15) 0.0242(5) Uani 1 1 d . . . . .
H16A H 0.1822 0.1794 0.6244 0.036 Uiso 1 1 calc R U . . .
H16B H 0.2138 0.0380 0.5890 0.036 Uiso 1 1 calc R U . . .
H16C H 0.0505 0.1578 0.5675 0.036 Uiso 1 1 calc R U . . .
C17 C 0.0652(3) 0.1410(2) 0.36744(16) 0.0222(4) Uani 1 1 d . . . . .
H17A H 0.0713 0.1273 0.2945 0.033 Uiso 1 1 calc R U . . .
H17B H -0.0370 0.2138 0.3906 0.033 Uiso 1 1 calc R U . . .
H17C H 0.0625 0.0616 0.4118 0.033 Uiso 1 1 calc R U . . .
C18 C 0.5007(2) 0.2012(2) 0.52707(15) 0.0180(4) Uani 1 1 d . . . . .
C19 C 0.5844(3) 0.2923(2) 0.50445(16) 0.0226(4) Uani 1 1 d . . . . .
H19A H 0.5792 0.3460 0.4408 0.027 Uiso 1 1 calc R U . . .
C20 C 0.6748(3) 0.3051(2) 0.57372(17) 0.0263(5) Uani 1 1 d . . . . .
H20A H 0.7310 0.3676 0.5576 0.032 Uiso 1 1 calc R U . . .
C21 C 0.6835(3) 0.2268(2) 0.66662(17) 0.0262(5) Uani 1 1 d . . . . .
H21A H 0.7450 0.2359 0.7145 0.031 Uiso 1 1 calc R U . . .
C22 C 0.6027(3) 0.1360(2) 0.68896(16) 0.0247(5) Uani 1 1 d . . . . .
H22A H 0.6089 0.0821 0.7525 0.030 Uiso 1 1 calc R U . . .
C23 C 0.5122(3) 0.1222(2) 0.61977(15) 0.0205(4) Uani 1 1 d . . . . .
H23A H 0.4578 0.0585 0.6358 0.025 Uiso 1 1 calc R U . . .
C24 C 0.7202(3) 0.1868(3) -0.04817(15) 0.0284(5) Uani 1 1 d . . . . .
C25 C 0.8144(3) 0.2681(2) -0.07935(18) 0.0326(5) Uani 1 1 d . . . . .
H25A H 0.7657 0.3571 -0.0636 0.039 Uiso 1 1 calc R U . . .
C26 C 0.9785(3) 0.2230(3) -0.13307(19) 0.0372(6) Uani 1 1 d . . . . .
H26A H 1.0415 0.2807 -0.1536 0.045 Uiso 1 1 calc R U . . .
C27 C 1.0501(3) 0.0959(3) -0.15661(17) 0.0367(6) Uani 1 1 d . . . . .
H27A H 1.1631 0.0648 -0.1933 0.044 Uiso 1 1 calc R U . . .
C28 C 0.9593(3) 0.0132(3) -0.12738(17) 0.0338(6) Uani 1 1 d . . . . .
H28A H 1.0092 -0.0755 -0.1438 0.041 Uiso 1 1 calc R U . . .
C29 C 0.7947(3) 0.0581(2) -0.07383(17) 0.0308(5) Uani 1 1 d . . . . .
H29A H 0.7321 0.0000 -0.0544 0.037 Uiso 1 1 calc R U . . .

loop_
_atom_site_aniso_label
_atom_site_aniso_U_11
_atom_site_aniso_U_22
_atom_site_aniso_U_33
_atom_site_aniso_U_23
_atom_site_aniso_U_13
_atom_site_aniso_U_12
S1 0.0178(2) 0.0223(3) 0.0272(3) -0.0055(2) -0.00262(19) -0.0063(2)
N1 0.0181(8) 0.0209(9) 0.0133(7) 0.0006(6) -0.0023(6) -0.0077(7)
C1 0.0200(9) 0.0222(10) 0.0156(9) -0.0004(8) -0.0032(7) -0.0082(8)
N2 0.0175(8) 0.0202(8) 0.0144(7) 0.0001(6) -0.0042(6) -0.0071(7)
C2 0.0170(9) 0.0225(10) 0.0147(9) 0.0002(7) -0.0030(7) -0.0073(8)
C3 0.0174(9) 0.0307(11) 0.0130(9) 0.0011(8) -0.0027(7) -0.0061(8)
C4 0.0200(11) 0.0211(14) 0.0145(10) 0.0000(10) -0.0023(9) -0.0079(10)
C5 0.0228(11) 0.0283(17) 0.0135(10) -0.0006(11) -0.0039(9) -0.0108(12)
C4' 0.0200(11) 0.0211(14) 0.0145(10) 0.0000(10) -0.0023(9) -0.0079(10)
C5' 0.0228(11) 0.0283(17) 0.0135(10) -0.0006(11) -0.0039(9) -0.0108(12)
C6 0.0212(10) 0.0344(12) 0.0150(9) 0.0021(8) -0.0061(8) -0.0050(9)
C7 0.0197(9) 0.0192(10) 0.0160(9) 0.0024(7) -0.0029(7) -0.0057(8)
C8 0.0185(9) 0.0190(10) 0.0225(10) 0.0006(8) -0.0030(8) -0.0064(8)
C9 0.0222(10) 0.0217(10) 0.0222(10) 0.0009(8) -0.0063(8) -0.0097(8)
C10 0.0222(10) 0.0193(10) 0.0207(10) 0.0009(8) -0.0062(8) -0.0056(8)
C11 0.0238(10) 0.0245(11) 0.0339(12) -0.0044(9) -0.0092(9) -0.0080(9)
C12 0.0217(10) 0.0290(12) 0.0340(12) -0.0019(9) -0.0068(9) -0.0108(9)
C13 0.0157(9) 0.0188(10) 0.0164(9) -0.0007(7) -0.0044(7) -0.0053(7)
C14 0.0174(9) 0.0181(9) 0.0151(9) -0.0015(7) -0.0036(7) -0.0051(7)
C15 0.0193(9) 0.0174(9) 0.0158(9) 0.0001(7) -0.0046(7) -0.0060(8)
C16 0.0239(10) 0.0343(12) 0.0142(9) 0.0021(8) -0.0005(8) -0.0128(9)
C17 0.0209(10) 0.0273(11) 0.0213(10) 0.0015(8) -0.0059(8) -0.0117(9)
C18 0.0164(9) 0.0213(10) 0.0152(9) -0.0047(7) -0.0038(7) -0.0032(8)
C19 0.0223(10) 0.0294(11) 0.0168(9) -0.0002(8) -0.0033(8) -0.0101(9)
C20 0.0247(11) 0.0348(13) 0.0244(11) -0.0062(9) -0.0044(8) -0.0146(10)
C21 0.0231(10) 0.0352(13) 0.0218(10) -0.0098(9) -0.0095(8) -0.0052(9)
C22 0.0286(11) 0.0254(11) 0.0176(10) -0.0019(8) -0.0097(8) -0.0027(9)
C23 0.0232(10) 0.0197(10) 0.0185(9) -0.0021(8) -0.0061(8) -0.0056(8)
C24 0.0197(10) 0.0491(15) 0.0107(9) 0.0016(9) -0.0045(7) -0.0054(10)
C25 0.0437(14) 0.0316(13) 0.0245(11) -0.0035(9) -0.0172(10) -0.0082(11)
C26 0.0385(13) 0.0566(17) 0.0296(12) 0.0174(11) -0.0193(10) -0.0316(13)
C27 0.0196(10) 0.0638(18) 0.0160(10) 0.0078(11) -0.0033(8) -0.0054(11)
C28 0.0429(14) 0.0323(13) 0.0201(11) -0.0046(9) -0.0133(10) 0.0005(11)
C29 0.0380(13) 0.0412(14) 0.0234(11) 0.0110(10) -0.0152(10) -0.0249(11)

loop_
_atom_type_symbol
_atom_type_description
_atom_type_scat_dispersion_real
_atom_type_scat_dispersion_imag
_atom_type_scat_source
C C 0.0033 0.0016 'International Tables Vol C Tables 4.2.6.8 and 6.1.1.4'
H H 0.0000 0.0000 'International Tables Vol C Tables 4.2.6.8 and 6.1.1.4'
N N 0.0061 0.0033 'International Tables Vol C Tables 4.2.6.8 and 6.1.1.4'
S S 0.1246 0.1234 'International Tables Vol C Tables 4.2.6.8 and 6.1.1.4'

loop_
_geom_angle_atom_site_label_1
_geom_angle_atom_site_label_2
_geom_angle_atom_site_label_3
_geom_angle
C9 S1 C8 92.96(10)
C14 N1 C15 107.52(15)
C14 N1 C16 128.01(17)
C15 N1 C16 124.46(17)
C2 C1 C7 125.29(18)
C2 C1 C6 121.24(18)
C7 C1 C6 113.46(17)
C14 N2 C13 106.13(16)
C1 C2 C13 124.16(18)
C1 C2 C3 121.92(17)
C13 C2 C3 113.84(16)
C2 C3 C4 112.14(17)
C2 C3 C4' 114.9(4)
C2 C3 H3A 109.2
C4 C3 H3A 109.2
C2 C3 H3B 109.2
C4 C3 H3B 109.2
H3A C3 H3B 107.9
C2 C3 H3C 108.6
C4' C3 H3C 108.6
C2 C3 H3D 108.6
C4' C3 H3D 108.6
H3C C3 H3D 107.5
C24 C4 C5 113.3(2)
C24 C4 C3 111.13(19)
C5 C4 C3 106.8(2)
C24 C4 H4A 108.5
C5 C4 H4A 108.5
C3 C4 H4A 108.5
C6 C5 C4 109.6(2)
C6 C5 H5A 109.7
C4 C5 H5A 109.7
C6 C5 H5B 109.7
C4 C5 H5B 109.7
H5A C5 H5B 108.2
C5' C4' C3 106.1(8)
C5' C4' C24 102.9(8)
C3 C4' C24 103.6(6)
C5' C4' H4'A 114.3
C3 C4' H4'A 114.3
C24 C4' H4'A 114.3
C6 C5' C4' 112.1(9)
C6 C5' H5'A 109.2
C4' C5' H5'A 109.2
C6 C5' H5'B 109.2
C4' C5' H5'B 109.2
H5'A C5' H5'B 107.9
C5' C6 C1 111.6(4)
C1 C6 C5 114.78(18)
C1 C6 H6A 108.6
C5 C6 H6A 108.6
C1 C6 H6B 108.6
C5 C6 H6B 108.6
H6A C6 H6B 107.5
C5' C6 H6C 109.3
C1 C6 H6C 109.3
C5' C6 H6D 109.3
C1 C6 H6D 109.3
H6C C6 H6D 108.0
C8 C7 C10 111.14(18)
C8 C7 C1 126.99(19)
C10 C7 C1 121.72(18)
C7 C8 C11 129.90(19)
C7 C8 S1 111.09(16)
C11 C8 S1 119.00(16)
C10 C9 C12 128.5(2)
C10 C9 S1 109.97(16)
C12 C9 S1 121.54(16)
C9 C10 C7 114.83(19)
C9 C10 H10A 122.6
C7 C10 H10A 122.6
C8 C11 H11A 109.5
C8 C11 H11B 109.5
H11A C11 H11B 109.5
C8 C11 H11C 109.5
H11A C11 H11C 109.5
H11B C11 H11C 109.5
C9 C12 H12A 109.5
C9 C12 H12B 109.5
H12A C12 H12B 109.5
C9 C12 H12C 109.5
H12A C12 H12C 109.5
H12B C12 H12C 109.5
C15 C13 N2 109.97(17)
C15 C13 C2 130.20(18)
N2 C13 C2 119.83(17)
N2 C14 N1 110.89(16)
N2 C14 C18 122.80(18)
N1 C14 C18 126.20(17)
C13 C15 N1 105.47(17)
C13 C15 C17 132.12(18)
N1 C15 C17 122.37(17)
N1 C16 H16A 109.5
N1 C16 H16B 109.5
H16A C16 H16B 109.5
N1 C16 H16C 109.5
H16A C16 H16C 109.5
H16B C16 H16C 109.5
C15 C17 H17A 109.5
C15 C17 H17B 109.5
H17A C17 H17B 109.5
C15 C17 H17C 109.5
H17A C17 H17C 109.5
H17B C17 H17C 109.5
C23 C18 C19 118.74(18)
C23 C18 C14 123.73(19)
C19 C18 C14 117.51(18)
C20 C19 C18 120.6(2)
C20 C19 H19A 119.7
C18 C19 H19A 119.7
C19 C20 C21 120.1(2)
C19 C20 H20A 119.9
C21 C20 H20A 119.9
C22 C21 C20 119.6(2)
C22 C21 H21A 120.2
C20 C21 H21A 120.2
C21 C22 C23 120.7(2)
C21 C22 H22A 119.7
C23 C22 H22A 119.7
C22 C23 C18 120.3(2)
C22 C23 H23A 119.9
C18 C23 H23A 119.9
C25 C24 C29 117.7(2)
C25 C24 C4 116.0(2)
C29 C24 C4 126.3(2)
C25 C24 C4' 147.3(5)
C29 C24 C4' 94.9(5)
C24 C25 C26 121.3(2)
C24 C25 H25A 119.3
C26 C25 H25A 119.3
C27 C26 C25 120.1(2)
C27 C26 H26A 119.9
C25 C26 H26A 119.9
C26 C27 C28 119.9(2)
C26 C27 H27A 120.1
C28 C27 H27A 120.1
C27 C28 C29 120.2(2)
C27 C28 H28A 119.9
C29 C28 H28A 119.9
C28 C29 C24 120.7(2)
C28 C29 H29A 119.6
C24 C29 H29A 119.6

loop_
_geom_bond_atom_site_label_1
_geom_bond_atom_site_label_2
_geom_bond_distance
S1 C9 1.718(2)
S1 C8 1.727(2)
N1 C14 1.366(3)
N1 C15 1.377(2)
N1 C16 1.455(2)
C1 C2 1.341(3)
C1 C7 1.483(3)
C1 C6 1.514(3)
N2 C14 1.316(2)
N2 C13 1.378(2)
C2 C13 1.470(3)
C2 C3 1.517(3)
C3 C4 1.542(3)
C3 C4' 1.566(10)
C3 H3A 0.9900
C3 H3B 0.9900
C3 H3C 0.9900
C3 H3D 0.9900
C4 C24 1.521(3)
C4 C5 1.523(4)
C4 H4A 1.0000
C5 C6 1.520(3)
C5 H5A 0.9900
C5 H5B 0.9900
C4' C5' 1.517(16)
C4' C24 1.648(10)
C4' H4'A 1.0000
C5' C6 1.498(11)
C5' H5'A 0.9900
C5' H5'B 0.9900
C6 H6A 0.9900
C6 H6B 0.9900
C6 H6C 0.9900
C6 H6D 0.9900
C7 C8 1.367(3)
C7 C10 1.437(3)
C8 C11 1.489(3)
C9 C10 1.350(3)
C9 C12 1.496(3)
C10 H10A 0.9500
C11 H11A 0.9800
C11 H11B 0.9800
C11 H11C 0.9800
C12 H12A 0.9800
C12 H12B 0.9800
C12 H12C 0.9800
C13 C15 1.371(3)
C14 C18 1.469(3)
C15 C17 1.483(3)
C16 H16A 0.9800
C16 H16B 0.9800
C16 H16C 0.9800
C17 H17A 0.9800
C17 H17B 0.9800
C17 H17C 0.9800
C18 C23 1.389(3)
C18 C19 1.395(3)
C19 C20 1.382(3)
C19 H19A 0.9500
C20 C21 1.386(3)
C20 H20A 0.9500
C21 C22 1.375(3)
C21 H21A 0.9500
C22 C23 1.386(3)
C22 H22A 0.9500
C23 H23A 0.9500
C24 C25 1.375(4)
C24 C29 1.386(4)
C25 C26 1.381(4)
C25 H25A 0.9500
C26 C27 1.361(4)
C26 H26A 0.9500
C27 C28 1.363(4)
C27 H27A 0.9500
C28 C29 1.384(3)
C28 H28A 0.9500
C29 H29A 0.9500

loop_
_geom_torsion_atom_site_label_1
_geom_torsion_atom_site_label_2
_geom_torsion_atom_site_label_3
_geom_torsion_atom_site_label_4
_geom_torsion
C7 C1 C2 C13 6.5(3)
C6 C1 C2 C13 -174.8(2)
C7 C1 C2 C3 -170.12(19)
C6 C1 C2 C3 8.6(3)
C1 C2 C3 C4 17.1(3)
C13 C2 C3 C4 -159.86(19)
C1 C2 C3 C4' -18.5(6)
C13 C2 C3 C4' 164.5(5)
C2 C3 C4 C24 -177.2(2)
C2 C3 C4 C5 -53.1(3)
C24 C4 C5 C6 -172.0(2)
C3 C4 C5 C6 65.3(3)
C2 C3 C4' C5' 43.7(9)
C2 C3 C4' C24 151.6(4)
C3 C4' C5' C6 -63.1(11)
C24 C4' C5' C6 -171.5(7)
C4' C5' C6 C1 54.9(11)
C2 C1 C6 C5' -25.9(6)
C7 C1 C6 C5' 153.0(6)
C2 C1 C6 C5 4.1(3)
C7 C1 C6 C5 -177.1(2)
C4 C5 C6 C1 -41.7(3)
C2 C1 C7 C8 48.7(3)
C6 C1 C7 C8 -130.1(2)
C2 C1 C7 C10 -136.2(2)
C6 C1 C7 C10 45.1(3)
C10 C7 C8 C11 -177.4(2)
C1 C7 C8 C11 -1.8(4)
C10 C7 C8 S1 1.2(2)
C1 C7 C8 S1 176.81(16)
C9 S1 C8 C7 -0.72(16)
C9 S1 C8 C11 178.10(17)
C8 S1 C9 C10 -0.01(17)
C8 S1 C9 C12 179.52(18)
C12 C9 C10 C7 -178.8(2)
S1 C9 C10 C7 0.7(2)
C8 C7 C10 C9 -1.3(3)
C1 C7 C10 C9 -177.14(18)
C14 N2 C13 C15 -1.0(2)
C14 N2 C13 C2 178.84(18)
C1 C2 C13 C15 43.9(3)
C3 C2 C13 C15 -139.2(2)
C1 C2 C13 N2 -136.0(2)
C3 C2 C13 N2 40.9(3)
C13 N2 C14 N1 0.4(2)
C13 N2 C14 C18 -176.15(18)
C15 N1 C14 N2 0.5(2)
C16 N1 C14 N2 -178.70(19)
C15 N1 C14 C18 176.81(19)
C16 N1 C14 C18 -2.3(3)
N2 C13 C15 N1 1.3(2)
C2 C13 C15 N1 -178.6(2)
N2 C13 C15 C17 -176.4(2)
C2 C13 C15 C17 3.7(4)
C14 N1 C15 C13 -1.1(2)
C16 N1 C15 C13 178.13(19)
C14 N1 C15 C17 176.96(18)
C16 N1 C15 C17 -3.8(3)
N2 C14 C18 C23 -148.6(2)
N1 C14 C18 C23 35.5(3)
N2 C14 C18 C19 29.6(3)
N1 C14 C18 C19 -146.3(2)
C23 C18 C19 C20 -1.0(3)
C14 C18 C19 C20 -179.29(19)
C18 C19 C20 C21 0.2(3)
C19 C20 C21 C22 0.4(3)
C20 C21 C22 C23 -0.2(3)
C21 C22 C23 C18 -0.6(3)
C19 C18 C23 C22 1.2(3)
C14 C18 C23 C22 179.39(18)
C5 C4 C24 C25 122.4(2)
C3 C4 C24 C25 -117.4(2)
C5 C4 C24 C29 -59.2(3)
C3 C4 C24 C29 61.0(3)
C5' C4' C24 C25 33.8(12)
C3 C4' C24 C25 -76.5(8)
C5' C4' C24 C29 -140.6(7)
C3 C4' C24 C29 109.1(5)
C29 C24 C25 C26 -0.9(3)
C4 C24 C25 C26 177.6(2)
C4' C24 C25 C26 -174.6(7)
C24 C25 C26 C27 0.3(3)
C25 C26 C27 C28 0.2(3)
C26 C27 C28 C29 0.0(3)
C27 C28 C29 C24 -0.7(3)
C25 C24 C29 C28 1.1(3)
C4 C24 C29 C28 -177.2(2)
C4' C24 C29 C28 177.7(4)
